data_4329054
loop_
_publ_author_name
'Qiuxia Han'
'Lejie Zhang'
'Cheng He'
'Jiangyang Niu'
'Chunying Duan'

_publ_section_title
;
 Metal-Organic Frameworks with Phosphotungstate Incorporated for
 Hydrolytic Cleavage of a DNA-Model Phosphodiester
;
_journal_name_full 'Inorganic Chemistry'
_journal_page_first 5118
_journal_page_last 5127
_journal_paper_doi 10.1021/ic202685e
_journal_volume 51
_journal_year 2012
_chemical_formula_sum 'C40 H32 N8 O56 P W12 Yb2'
_chemical_formula_weight 4103.99
_chemical_name_systematic
; 
 ? 
;
_space_group_IT_number 12
_symmetry_cell_setting monoclinic
_symmetry_space_group_name_Hall '-C 2y'
_symmetry_space_group_name_H-M 'C 1 2/m 1'
_atom_sites_solution_hydrogens geom
_atom_sites_solution_primary direct
_atom_sites_solution_secondary difmap
_audit_creation_method SHELXL-97
_cell_angle_alpha 90.00
_cell_angle_beta 105.990(4)
_cell_angle_gamma 90.00
_cell_formula_units_Z 2
_cell_length_a 19.232(6)
_cell_length_b 17.416(5)
_cell_length_c 11.738(3)
_cell_measurement_reflns_used 2849
_cell_measurement_temperature 293(2)
_cell_measurement_theta_max 26.036
_cell_measurement_theta_min 2.338
_cell_volume 3779.5(19)
_computing_cell_refinement 'Bruker SMART'
_computing_data_collection 'Bruker SMART'
_computing_data_reduction 'Bruker SAINT'
_computing_molecular_graphics 'Bruker SHELXTL'
_computing_publication_material 'Bruker SHELXTL'
_computing_structure_refinement 'SHELXL-97 (Sheldrick, 1997)'
_computing_structure_solution 'SHELXS-97 (Sheldrick, 1990)'
_diffrn_ambient_temperature 293(2)
_diffrn_measured_fraction_theta_full 0.991
_diffrn_measured_fraction_theta_max 0.991
_diffrn_measurement_device_type 'CCD area detector'
_diffrn_measurement_method 'phi and omega scans'
_diffrn_radiation_monochromator graphite
_diffrn_radiation_source 'fine-focus sealed tube'
_diffrn_radiation_type MoK\a
_diffrn_radiation_wavelength 0.71073
_diffrn_reflns_av_R_equivalents 0.0349
_diffrn_reflns_av_sigmaI/netI 0.0404
_diffrn_reflns_limit_h_max 22
_diffrn_reflns_limit_h_min -22
_diffrn_reflns_limit_k_max 20
_diffrn_reflns_limit_k_min -20
_diffrn_reflns_limit_l_max 13
_diffrn_reflns_limit_l_min -10
_diffrn_reflns_number 9475
_diffrn_reflns_theta_full 25.00
_diffrn_reflns_theta_max 25.00
_diffrn_reflns_theta_min 2.18
_exptl_absorpt_coefficient_mu 20.758
_exptl_absorpt_correction_T_max 0.1035
_exptl_absorpt_correction_T_min 0.0680
_exptl_absorpt_correction_type multi-scan
_exptl_absorpt_process_details SADABS
_exptl_crystal_colour clorless
_exptl_crystal_density_diffrn 3.606
_exptl_crystal_description block
_exptl_crystal_F_000 3638
_exptl_crystal_size_max 0.28
_exptl_crystal_size_mid 0.23
_exptl_crystal_size_min 0.20
_refine_diff_density_max 2.518
_refine_diff_density_min -5.803
_refine_diff_density_rms 0.501
_refine_ls_extinction_method none
_refine_ls_goodness_of_fit_ref 1.048
_refine_ls_hydrogen_treatment constr
_refine_ls_matrix_type full
_refine_ls_number_parameters 289
_refine_ls_number_reflns 3416
_refine_ls_number_restraints 126
_refine_ls_restrained_S_all 1.028
_refine_ls_R_factor_all 0.1094
_refine_ls_R_factor_gt 0.1037
_refine_ls_shift/su_max 0.000
_refine_ls_shift/su_mean 0.000
_refine_ls_structure_factor_coef Fsqd
_refine_ls_weighting_details 'calc w=1/[\s^2^(Fo^2^)+(0.0998P)^2^+2506.0967P] where P=(Fo^2^+2Fc^2^)/3'
_refine_ls_weighting_scheme calc
_refine_ls_wR_factor_gt 0.2796
_refine_ls_wR_factor_ref 0.2822
_reflns_number_gt 3115
_reflns_number_total 3416
_reflns_threshold_expression >2sigma(I)
_cod_data_source_file ic202685e_si_005.cif
_cod_data_source_block 1
_cod_original_cell_volume 3779.4(19)
_cod_database_code 4329054

loop_
_symmetry_equiv_pos_as_xyz
'x, y, z'
'-x, y, -z'
'x+1/2, y+1/2, z'
'-x+1/2, y+1/2, -z'
'-x, -y, -z'
'x, -y, z'
'-x+1/2, -y+1/2, -z'
'x+1/2, -y+1/2, z'

loop_
_atom_site_label
_atom_site_type_symbol
_atom_site_fract_x
_atom_site_fract_y
_atom_site_fract_z
_atom_site_U_iso_or_equiv
_atom_site_adp_type
_atom_site_occupancy
_atom_site_symmetry_multiplicity
_atom_site_calc_flag
_atom_site_refinement_flags
_atom_site_disorder_group
W1 W 0.64345(9) -0.39843(11) -0.06265(14) 0.0410(5) Uani 1 1 d . .
W2 W 0.67208(12) -0.5000 0.20685(19) 0.0334(6) Uani 1 2 d S .
W3 W 0.52840(11) -0.39833(10) 0.26890(13) 0.0434(6) Uani 1 1 d . .
W4 W 0.5000 -0.29686(14) 0.0000 0.0597(9) Uani 1 2 d S .
P1 P 0.5000 -0.5000 0.0000 0.027(4) Uani 1 4 d S .
Yb1 Yb 0.95988(11) -0.5000 0.62561(18) 0.0205(5) Uani 1 2 d S .
O1 O 0.715(2) -0.349(3) -0.086(4) 0.084(12) Uani 1 1 d U .
O2 O 0.685(2) -0.4243(17) 0.100(2) 0.053(9) Uani 1 1 d . .
O3 O 0.595(2) -0.319(3) -0.012(4) 0.088(12) Uani 1 1 d U .
O4 O 0.577(3) -0.393(3) -0.209(5) 0.105(14) Uani 1 1 d U .
O5 O 0.662(3) -0.5000 -0.099(4) 0.062(13) Uani 1 2 d S .
O6 O 0.751(2) -0.5000 0.306(4) 0.048(10) Uani 1 2 d SU .
O7 O 0.627(2) -0.424(3) 0.276(4) 0.086(12) Uani 1 1 d U .
O8 O 0.5425(16) -0.3491(19) 0.397(3) 0.053(8) Uani 1 1 d . .
O9 O 0.518(3) -0.5000 0.324(5) 0.063 Uiso 1 2 d S .
O10 O 0.533(2) -0.317(2) 0.166(4) 0.073(10) Uani 1 1 d U .
O11 O 0.5000 -0.202(3) 0.0000 0.057(12) Uani 1 2 d SU .
O12 O 0.579(6) -0.5000 0.017(10) 0.07(2) Uani 0.50 2 d SPU 1
O13 O 0.546(4) -0.5000 0.136(6) 0.033(15) Uani 0.50 2 d SPU 2
O14 O 0.529(2) -0.426(2) -0.062(4) 0.020(9) Uani 0.50 1 d PU 2
O15 O 1.0608(17) -0.5000 0.569(3) 0.040(10) Uani 1 2 d S .
O21 O 0.8797(15) -0.5981(16) 0.559(2) 0.038(6) Uani 1 1 d U .
O22 O 0.5179(17) -0.9112(18) 0.762(3) 0.054(9) Uani 1 1 d . .
O1W O 0.895(2) -0.5000 0.767(3) 0.038(9) Uani 1 2 d S .
O2W O 0.616(3) -0.5000 0.589(7) 0.10(2) Uani 1 2 d S .
O3W O 0.756(2) -0.5000 0.733(3) 0.038 Uiso 1 2 d S .
C1 C 0.762(2) -0.632(3) 0.539(4) 0.043(9) Uani 1 1 d U .
H1A H 0.7490 -0.6029 0.4700 0.051 Uiso 1 1 calc R .
C2 C 0.712(2) -0.669(2) 0.572(4) 0.043(10) Uani 1 1 d . .
H2A H 0.6632 -0.6603 0.5319 0.052 Uiso 1 1 calc R .
C3 C 0.7301(18) -0.7190(19) 0.665(3) 0.024(7) Uani 1 1 d U .
C4 C 0.7994(19) -0.724(2) 0.730(3) 0.029(7) Uani 1 1 d U .
H4A H 0.8123 -0.7553 0.7968 0.034 Uiso 1 1 calc R .
C5 C 0.8529(18) -0.680(3) 0.696(3) 0.037(10) Uani 1 1 d . .
H5A H 0.9011 -0.6822 0.7403 0.044 Uiso 1 1 calc R .
C6 C 0.6714(19) -0.764(2) 0.696(3) 0.028(7) Uani 1 1 d U .
C7 C 0.600(2) -0.762(2) 0.633(3) 0.036(8) Uani 1 1 d U .
H7A H 0.5858 -0.7258 0.5729 0.043 Uiso 1 1 calc R .
C8 C 0.550(2) -0.810(2) 0.653(3) 0.033(8) Uani 1 1 d U .
H8A H 0.5019 -0.8083 0.6073 0.040 Uiso 1 1 calc R .
C9 C 0.686(3) -0.814(3) 0.791(5) 0.063(13) Uani 1 1 d U .
H9A H 0.7324 -0.8132 0.8426 0.075 Uiso 1 1 calc R .
C10 C 0.636(3) -0.865(4) 0.817(6) 0.072(14) Uani 1 1 d U .
H10A H 0.6478 -0.8981 0.8809 0.087 Uiso 1 1 calc R .
N1 N 0.8332(15) -0.6343(16) 0.599(2) 0.024(6) Uani 1 1 d U .
N2 N 0.5712(16) -0.8614(17) 0.744(3) 0.027(6) Uani 1 1 d U .

loop_
_atom_site_aniso_label
_atom_site_aniso_U_11
_atom_site_aniso_U_22
_atom_site_aniso_U_33
_atom_site_aniso_U_23
_atom_site_aniso_U_13
_atom_site_aniso_U_12
W1 0.0308(9) 0.0620(12) 0.0275(9) -0.0001(8) 0.0033(7) -0.0164(8)
W2 0.0238(11) 0.0514(14) 0.0239(11) 0.000 0.0045(8) 0.000
W3 0.0746(14) 0.0383(10) 0.0187(8) -0.0129(7) 0.0149(8) -0.0178(9)
W4 0.105(3) 0.0172(11) 0.0417(15) 0.000 -0.0045(15) 0.000
P1 0.019(9) 0.028(9) 0.039(11) 0.000 0.016(8) 0.000
Yb1 0.0203(10) 0.0207(10) 0.0241(10) 0.000 0.0123(8) 0.000
O1 0.084(12) 0.084(12) 0.083(12) 0.000(2) 0.023(4) -0.001(2)
O2 0.10(3) 0.041(17) 0.011(12) 0.009(11) 0.007(14) 0.009(17)
O3 0.088(12) 0.088(12) 0.088(12) -0.0001(10) 0.024(3) 0.0001(10)
O4 0.105(14) 0.105(14) 0.105(14) 0.0000(10) 0.029(4) 0.0000(10)
O5 0.08(4) 0.07(3) 0.04(3) 0.000 0.01(2) 0.000
O6 0.048(11) 0.048(11) 0.048(11) 0.000 0.013(3) 0.000
O7 0.086(12) 0.086(12) 0.086(12) 0.0000(10) 0.024(3) 0.0000(10)
O8 0.033(15) 0.07(2) 0.046(17) -0.030(16) -0.011(13) -0.009(15)
O10 0.073(10) 0.073(10) 0.073(10) 0.0001(10) 0.020(3) -0.0002(10)
O11 0.057(12) 0.057(12) 0.057(12) 0.000 0.016(4) 0.000
O12 0.07(2) 0.07(2) 0.07(2) 0.000 0.020(6) 0.000
O13 0.033(15) 0.033(15) 0.033(15) 0.000 0.009(4) 0.000
O14 0.020(9) 0.020(9) 0.020(9) 0.0000(10) 0.006(3) 0.0000(10)
O15 0.007(16) 0.08(3) 0.028(19) 0.000 0.002(14) 0.000
O21 0.038(6) 0.038(6) 0.038(6) 0.0000(10) 0.010(2) -0.0001(10)
O22 0.06(2) 0.052(19) 0.07(2) -0.030(17) 0.050(18) -0.039(16)
O1W 0.03(2) 0.05(2) 0.04(2) 0.000 0.030(18) 0.000
O2W 0.05(3) 0.09(5) 0.14(6) 0.000 0.01(4) 0.000
C1 0.043(9) 0.043(9) 0.043(9) 0.0000(10) 0.012(3) -0.0001(10)
C2 0.04(2) 0.04(2) 0.06(3) 0.00(2) 0.008(19) -0.012(18)
C3 0.024(7) 0.024(7) 0.024(7) 0.0001(10) 0.007(2) 0.0000(10)
C4 0.029(7) 0.029(7) 0.029(7) 0.0001(10) 0.008(2) 0.0000(10)
C5 0.008(15) 0.06(3) 0.04(2) 0.023(19) 0.002(14) 0.010(16)
C6 0.028(7) 0.028(7) 0.028(7) 0.0000(10) 0.008(2) 0.0000(10)
C7 0.036(8) 0.036(8) 0.036(8) 0.0001(10) 0.010(3) 0.0000(10)
C8 0.033(8) 0.033(8) 0.033(8) 0.0000(10) 0.009(2) 0.0000(10)
C9 0.062(13) 0.063(13) 0.063(13) 0.0001(10) 0.017(4) 0.0000(10)
C10 0.072(14) 0.072(14) 0.072(14) 0.0001(10) 0.020(4) 0.0000(10)
N1 0.024(6) 0.024(6) 0.024(6) 0.0000(10) 0.0067(19) -0.0001(10)
N2 0.027(6) 0.027(6) 0.027(6) 0.0000(10) 0.007(2) -0.0001(10)

loop_
_atom_type_symbol
_atom_type_description
_atom_type_scat_dispersion_real
_atom_type_scat_dispersion_imag
_atom_type_scat_source
C C 0.0033 0.0016 'International Tables Vol C Tables 4.2.6.8 and 6.1.1.4'
H H 0.0000 0.0000 'International Tables Vol C Tables 4.2.6.8 and 6.1.1.4'
N N 0.0061 0.0033 'International Tables Vol C Tables 4.2.6.8 and 6.1.1.4'
O O 0.0106 0.0060 'International Tables Vol C Tables 4.2.6.8 and 6.1.1.4'
P P 0.1023 0.0942 'International Tables Vol C Tables 4.2.6.8 and 6.1.1.4'
Yb Yb -0.3850 5.5486 'International Tables Vol C Tables 4.2.6.8 and 6.1.1.4'
W W -0.8490 6.8722 'International Tables Vol C Tables 4.2.6.8 and 6.1.1.4'

loop_
_geom_angle_atom_site_label_1
_geom_angle_atom_site_label_2
_geom_angle_atom_site_label_3
_geom_angle
_geom_angle_site_symmetry_1
_geom_angle_site_symmetry_3
O1 W1 O4 102(2) . .
O1 W1 O3 100(2) . .
O4 W1 O3 89(2) . .
O1 W1 O5 103(2) . .
O4 W1 O5 88(2) . .
O3 W1 O5 157(2) . .
O1 W1 O2 98.5(19) . .
O4 W1 O2 160(2) . .
O3 W1 O2 88.0(17) . .
O5 W1 O2 87.1(17) . .
O1 W1 O14 159.3(19) . .
O4 W1 O14 65(2) . .
O3 W1 O14 64.9(18) . .
O5 W1 O14 93(2) . .
O2 W1 O14 95.3(16) . .
O1 W1 O12 158(3) . .
O4 W1 O12 96(3) . .
O3 W1 O12 94(2) . .
O5 W1 O12 64(2) . .
O2 W1 O12 65(3) . .
O14 W1 O12 43(3) . .
O6 W2 O7 98.1(18) . 6_545
O6 W2 O7 98.1(18) . .
O7 W2 O7 89(3) 6_545 .
O6 W2 O2 101.8(15) . 6_545
O7 W2 O2 87.6(17) 6_545 6_545
O7 W2 O2 160.1(18) . 6_545
O6 W2 O2 101.8(15) . .
O7 W2 O2 160.1(18) 6_545 .
O7 W2 O2 87.6(17) . .
O2 W2 O2 88.8(18) 6_545 .
O6 W2 O13 157(2) . .
O7 W2 O13 66.3(18) 6_545 .
O7 W2 O13 66.3(18) . .
O2 W2 O13 94.6(17) 6_545 .
O2 W2 O13 94.6(17) . .
O6 W2 O12 162(3) . .
O7 W2 O12 95(2) 6_545 .
O7 W2 O12 95(2) . .
O2 W2 O12 66(2) 6_545 .
O2 W2 O12 66(2) . .
O13 W2 O12 41(3) . .
O8 W3 O10 99.9(18) . .
O8 W3 O9 100.0(19) . .
O10 W3 O9 160.2(19) . .
O8 W3 O7 99.6(17) . .
O10 W3 O7 89.1(18) . .
O9 W3 O7 88(2) . .
O8 W3 O4 101.0(19) . 2_655
O10 W3 O4 88(2) . 2_655
O9 W3 O4 88(2) . 2_655
O7 W3 O4 159(2) . 2_655
O8 W3 O14 155.7(15) . 2_655
O10 W3 O14 65.7(16) . 2_655
O9 W3 O14 95.5(18) . 2_655
O7 W3 O14 99.6(17) . 2_655
O4 W3 O14 60.6(19) 2_655 2_655
O8 W3 O13 156.9(19) . .
O10 W3 O13 95.3(18) . .
O9 W3 O13 65.9(19) . .
O7 W3 O13 63(2) . .
O4 W3 O13 97(2) 2_655 .
O14 W3 O13 47.5(19) 2_655 .
O11 W4 O3 101.6(14) . 2_655
O11 W4 O3 101.6(14) . .
O3 W4 O3 157(3) 2_655 .
O11 W4 O10 100.8(12) . .
O3 W4 O10 86.8(18) 2_655 .
O3 W4 O10 88.9(18) . .
O11 W4 O10 100.8(12) . 2_655
O3 W4 O10 88.9(18) 2_655 2_655
O3 W4 O10 86.8(18) . 2_655
O10 W4 O10 158(2) . 2_655
O11 W4 O14 155.3(10) . 2_655
O3 W4 O14 59.9(17) 2_655 2_655
O3 W4 O14 97.9(18) . 2_655
O10 W4 O14 64.2(16) . 2_655
O10 W4 O14 95.4(16) 2_655 2_655
O11 W4 O14 155.3(10) . .
O3 W4 O14 97.9(18) 2_655 .
O3 W4 O14 59.9(17) . .
O10 W4 O14 95.4(16) . .
O10 W4 O14 64.2(16) 2_655 .
O14 W4 O14 49(2) 2_655 .
O12 P1 O12 180(9) 5_645 .
O12 P1 O13 114(5) 5_645 .
O12 P1 O13 66(5) . .
O12 P1 O13 66(5) 5_645 5_645
O12 P1 O13 114(5) . 5_645
O13 P1 O13 180.000(12) . 5_645
O12 P1 O14 67(3) 5_645 2_655
O12 P1 O14 113(3) . 2_655
O13 P1 O14 74(2) . 2_655
O13 P1 O14 106(2) 5_645 2_655
O12 P1 O14 67(3) 5_645 5_645
O12 P1 O14 113(3) . 5_645
O13 P1 O14 74(2) . 5_645
O13 P1 O14 106(2) 5_645 5_645
O14 P1 O14 103(3) 2_655 5_645
O12 P1 O14 113(3) 5_645 .
O12 P1 O14 67(3) . .
O13 P1 O14 106(2) . .
O13 P1 O14 74(2) 5_645 .
O14 P1 O14 77(3) 2_655 .
O14 P1 O14 180(3) 5_645 .
O12 P1 O14 113(3) 5_645 6_545
O12 P1 O14 67(3) . 6_545
O13 P1 O14 106(2) . 6_545
O13 P1 O14 74(2) 5_645 6_545
O14 P1 O14 180(3) 2_655 6_545
O14 P1 O14 77(3) 5_645 6_545
O14 P1 O14 103(3) . 6_545
O15 Yb1 O15 67.3(14) 5_746 .
O15 Yb1 O22 129.8(9) 5_746 3
O15 Yb1 O22 84.9(10) . 3
O15 Yb1 O22 129.8(9) 5_746 8_535
O15 Yb1 O22 84.9(10) . 8_535
O22 Yb1 O22 85.1(19) 3 8_535
O15 Yb1 O21 74.6(9) 5_746 .
O15 Yb1 O21 117.4(8) . .
O22 Yb1 O21 153.8(10) 3 .
O22 Yb1 O21 83.6(12) 8_535 .
O15 Yb1 O21 74.6(9) 5_746 6_545
O15 Yb1 O21 117.4(8) . 6_545
O22 Yb1 O21 83.6(12) 3 6_545
O22 Yb1 O21 153.8(10) 8_535 6_545
O21 Yb1 O21 96.5(14) . 6_545
O15 Yb1 O1W 139.1(13) 5_746 .
O15 Yb1 O1W 153.6(14) . .
O22 Yb1 O1W 75.8(10) 3 .
O22 Yb1 O1W 75.8(10) 8_535 .
O21 Yb1 O1W 78.5(10) . .
O21 Yb1 O1W 78.5(10) 6_545 .
O15 Yb1 Yb1 33.7(8) 5_746 5_746
O15 Yb1 Yb1 33.6(9) . 5_746
O22 Yb1 Yb1 109.3(7) 3 5_746
O22 Yb1 Yb1 109.3(7) 8_535 5_746
O21 Yb1 Yb1 96.7(7) . 5_746
O21 Yb1 Yb1 96.7(7) 6_545 5_746
O1W Yb1 Yb1 172.7(10) . 5_746
W2 O2 W1 137.2(19) . .
W1 O3 W4 139(3) . .
W1 O4 W3 136(3) . 2_655
W1 O5 W1 141(3) 6_545 .
W2 O7 W3 135(3) . .
W3 O9 W3 135(3) . 6_545
W3 O10 W4 138(2) . .
P1 O12 W2 126(6) . .
P1 O12 W1 123(4) . .
W2 O12 W1 92(3) . .
P1 O12 W1 123(4) . 6_545
W2 O12 W1 92(3) . 6_545
W1 O12 W1 91(4) . 6_545
P1 O13 W2 126(4) . .
P1 O13 W3 120(2) . 6_545
W2 O13 W3 95(2) . 6_545
P1 O13 W3 120(2) . .
W2 O13 W3 95(2) . .
W3 O13 W3 93(3) 6_545 .
P1 O14 W1 128(2) . .
P1 O14 W3 119(2) . 2_655
W1 O14 W3 97.6(16) . 2_655
P1 O14 W4 117(2) . .
W1 O14 W4 96.3(16) . .
W3 O14 W4 92.4(15) 2_655 .
Yb1 O15 Yb1 112.7(14) 5_746 .
N1 O21 Yb1 135(2) . .
N2 O22 Yb1 123(2) . 3_445
C2 C1 N1 124(4) . .
C2 C1 H1A 118.0 . .
N1 C1 H1A 118.0 . .
C1 C2 C3 120(4) . .
C1 C2 H2A 120.2 . .
C3 C2 H2A 120.2 . .
C4 C3 C2 120(3) . .
C4 C3 C6 121(3) . .
C2 C3 C6 119(3) . .
C3 C4 C5 119(3) . .
C3 C4 H4A 120.5 . .
C5 C4 H4A 120.5 . .
N1 C5 C4 120(3) . .
N1 C5 H5A 120.2 . .
C4 C5 H5A 120.2 . .
C7 C6 C9 114(4) . .
C7 C6 C3 124(3) . .
C9 C6 C3 122(4) . .
C8 C7 C6 123(4) . .
C8 C7 H7A 118.4 . .
C6 C7 H7A 118.4 . .
C7 C8 N2 118(4) . .
C7 C8 H8A 121.2 . .
N2 C8 H8A 121.2 . .
C6 C9 C10 125(5) . .
C6 C9 H9A 117.6 . .
C10 C9 H9A 117.6 . .
N2 C10 C9 115(5) . .
N2 C10 H10A 122.5 . .
C9 C10 H10A 122.5 . .
O21 N1 C1 120(3) . .
O21 N1 C5 122(3) . .
C1 N1 C5 118(3) . .
C10 N2 C8 125(4) . .
C10 N2 O22 119(4) . .
C8 N2 O22 116(3) . .

loop_
_geom_bond_atom_site_label_1
_geom_bond_atom_site_label_2
_geom_bond_distance
_geom_bond_site_symmetry_2
W1 O1 1.71(4) .
W1 O4 1.85(5) .
W1 O3 1.86(5) .
W1 O5 1.875(17) .
W1 O2 1.91(2) .
W1 O14 2.26(4) .
W1 O12 2.48(8) .
W2 O6 1.63(4) .
W2 O7 1.88(5) 6_545
W2 O7 1.88(5) .
W2 O2 1.88(3) 6_545
W2 O2 1.88(3) .
W2 O13 2.33(7) .
W2 O12 2.44(11) .
W3 O8 1.69(3) .
W3 O10 1.88(4) .
W3 O9 1.91(2) .
W3 O7 1.93(5) .
W3 O4 1.95(5) 2_655
W3 O14 2.42(4) 2_655
W3 O13 2.45(5) .
W4 O11 1.66(5) .
W4 O3 1.90(5) 2_655
W4 O3 1.90(5) .
W4 O10 1.90(4) .
W4 O10 1.90(4) 2_655
W4 O14 2.47(4) 2_655
W4 O14 2.47(4) .
P1 O12 1.48(11) 5_645
P1 O12 1.48(11) .
P1 O13 1.60(7) .
P1 O13 1.60(7) 5_645
P1 O14 1.66(4) 2_655
P1 O14 1.66(4) 5_645
P1 O14 1.66(4) .
P1 O14 1.66(4) 6_545
Yb1 O15 2.21(4) 5_746
Yb1 O15 2.22(3) .
Yb1 O22 2.29(3) 3
Yb1 O22 2.29(3) 8_535
Yb1 O21 2.29(3) .
Yb1 O21 2.29(3) 6_545
Yb1 O1W 2.34(3) .
Yb1 Yb1 3.686(4) 5_746
O4 W3 1.95(5) 2_655
O5 W1 1.875(17) 6_545
O9 W3 1.91(2) 6_545
O12 W1 2.48(8) 6_545
O13 W3 2.45(5) 6_545
O14 W3 2.42(4) 2_655
O15 Yb1 2.21(4) 5_746
O21 N1 1.29(4) .
O22 N2 1.40(4) .
O22 Yb1 2.29(3) 3_445
C1 C2 1.31(6) .
C1 N1 1.35(5) .
C1 H1A 0.9300 .
C2 C3 1.37(5) .
C2 H2A 0.9300 .
C3 C4 1.35(5) .
C3 C6 1.50(5) .
C4 C5 1.43(5) .
C4 H4A 0.9300 .
C5 N1 1.35(5) .
C5 H5A 0.9300 .
C6 C7 1.37(5) .
C6 C9 1.38(6) .
C7 C8 1.36(5) .
C7 H7A 0.9300 .
C8 N2 1.36(5) .
C8 H8A 0.9300 .
C9 C10 1.40(8) .
C9 H9A 0.9300 .
C10 N2 1.30(7) .
C10 H10A 0.9300 .
